data_2233899
loop_
_publ_author_name
'Chantrapromma, Suchada'
'Nonthason, Phonpawee'
'Suwunwong, Thitipone'
'Fun, Hoong-Kun'

_publ_section_title
;
 5-(4-Ethoxyphenyl)-3-(pyridin-2-yl)-4,5-dihydro-1<i>H</i>-pyrazole-1-carbothioamide
;
_journal_coeditor_code IS5069
_journal_issue 3
_journal_name_full 'Acta Crystallographica Section E'
_journal_page_first o830
_journal_page_last o831
_journal_paper_doi 10.1107/S1600536812006642
_journal_volume 68
_journal_year 2012
_chemical_formula_iupac 'C17 H18 N4 O S'
_chemical_formula_moiety 'C17 H18 N4 O S'
_chemical_formula_sum 'C17 H18 N4 O S'
_chemical_formula_weight 326.42
_chemical_melting_point_gt 480
_chemical_melting_point_lt 481
_chemical_name_systematic 5-(4-Ethoxyphenyl)-3-(pyridin-2-yl)-4,5-dihydro-1<i>H</i>-pyrazole-1-carbothioamide
_space_group_IT_number 14
_symmetry_cell_setting monoclinic
_symmetry_space_group_name_Hall '-P 2ybc'
_symmetry_space_group_name_H-M 'P 1 21/c 1'
_atom_sites_solution_hydrogens geom
_atom_sites_solution_primary direct
_atom_sites_solution_secondary difmap
_audit_creation_method SHELXL-97
_cell_angle_alpha 90.00
_cell_angle_beta 103.1460(10)
_cell_angle_gamma 90.00
_cell_formula_units_Z 4
_cell_length_a 13.46220(10)
_cell_length_b 9.41750(10)
_cell_length_c 13.3002(2)
_cell_measurement_reflns_used 4784
_cell_measurement_temperature 100
_cell_measurement_theta_max 30.00
_cell_measurement_theta_min 1.55
_cell_volume 1642.01(3)
_computing_cell_refinement 'SAINT (Bruker, 2005)'
_computing_data_collection 'APEX2 (Bruker, 2005)'
_computing_data_reduction 'SAINT (Bruker, 2005)'
_computing_molecular_graphics 'SHELXTL (Sheldrick, 2008)'
_computing_publication_material
;
SHELXTL (Sheldrick, 2008) and PLATON (Spek, 2009)
;
_computing_structure_refinement 'SHELXTL (Sheldrick, 2008)'
_computing_structure_solution 'SHELXTL (Sheldrick, 2008)'
_diffrn_ambient_temperature 100
_diffrn_measured_fraction_theta_full 0.999
_diffrn_measured_fraction_theta_max 0.999
_diffrn_measurement_device_type 'Bruker APEXII CCD area-detector'
_diffrn_measurement_method '\f and \w scans'
_diffrn_radiation_monochromator graphite
_diffrn_radiation_source 'sealed tube'
_diffrn_radiation_type MoK\a
_diffrn_radiation_wavelength 0.71073
_diffrn_reflns_av_R_equivalents 0.0283
_diffrn_reflns_av_sigmaI/netI 0.0295
_diffrn_reflns_limit_h_max 18
_diffrn_reflns_limit_h_min -18
_diffrn_reflns_limit_k_max 11
_diffrn_reflns_limit_k_min -13
_diffrn_reflns_limit_l_max 13
_diffrn_reflns_limit_l_min -18
_diffrn_reflns_number 23465
_diffrn_reflns_theta_full 30.00
_diffrn_reflns_theta_max 30.00
_diffrn_reflns_theta_min 1.55
_diffrn_standards_number 0
_exptl_absorpt_coefficient_mu 0.207
_exptl_absorpt_correction_T_max 0.9598
_exptl_absorpt_correction_T_min 0.9339
_exptl_absorpt_correction_type multi-scan
_exptl_absorpt_process_details '(SADABS; Bruker, 2005)'
_exptl_crystal_colour 'Pale yellow'
_exptl_crystal_density_diffrn 1.320
_exptl_crystal_density_method 'not measured'
_exptl_crystal_description Block
_exptl_crystal_F_000 688
_exptl_crystal_size_max 0.34
_exptl_crystal_size_mid 0.22
_exptl_crystal_size_min 0.20
_refine_diff_density_max 0.453
_refine_diff_density_min -0.257
_refine_ls_extinction_method none
_refine_ls_goodness_of_fit_ref 1.033
_refine_ls_hydrogen_treatment mixed
_refine_ls_matrix_type full
_refine_ls_number_parameters 217
_refine_ls_number_reflns 4784
_refine_ls_number_restraints 0
_refine_ls_restrained_S_all 1.033
_refine_ls_R_factor_all 0.0514
_refine_ls_R_factor_gt 0.0399
_refine_ls_shift/su_max 0.001
_refine_ls_shift/su_mean 0.001
_refine_ls_structure_factor_coef Fsqd
_refine_ls_weighting_details 'calc w=1/[\s^2^(Fo^2^)+(0.0417P)^2^+0.7316P] where P=(Fo^2^+2Fc^2^)/3'
_refine_ls_weighting_scheme calc
_refine_ls_wR_factor_gt 0.0911
_refine_ls_wR_factor_ref 0.0973
_reflns_number_gt 3970
_reflns_number_total 4784
_reflns_threshold_expression I>2\s(I)
_cod_data_source_file is5069.cif
_cod_data_source_block I
_cod_original_sg_symbol_H-M 'P 21/c'
_cod_database_code 2233899
_cod_database_fobs_code 2233899

loop_
_symmetry_equiv_pos_as_xyz
'x, y, z'
'-x, y+1/2, -z+1/2'
'-x, -y, -z'
'x, -y-1/2, z-1/2'

loop_
_atom_site_type_symbol
_atom_site_label
_atom_site_fract_x
_atom_site_fract_y
_atom_site_fract_z
_atom_site_U_iso_or_equiv
_atom_site_adp_type
_atom_site_calc_flag
_atom_site_refinement_flags
_atom_site_occupancy
_atom_site_symmetry_multiplicity
S S1 0.59440(2) 0.80604(3) 1.06339(3) 0.01960(9) Uani d . 1 1
O O1 0.68026(7) 0.21264(9) 0.77613(7) 0.01893(19) Uani d . 1 1
N N1 0.79666(8) 0.91705(11) 0.90593(8) 0.0162(2) Uani d . 1 1
N N2 0.74574(8) 0.84262(11) 0.96929(8) 0.0159(2) Uani d . 1 1
N N3 1.05784(8) 0.87566(12) 0.89934(8) 0.0186(2) Uani d . 1 1
N N4 0.61973(9) 1.00933(12) 0.93150(9) 0.0214(2) Uani d . 1 1
H H1N4 0.5594(14) 1.0488(19) 0.9404(13) 0.033(5) Uiso d . 1 1
H H2N4 0.6522(13) 1.0458(19) 0.8925(14) 0.032(5) Uiso d . 1 1
C C1 1.12851(10) 0.92690(15) 0.85186(10) 0.0216(3) Uani d . 1 1
H H1A 1.1969 0.8950 0.8749 0.026 Uiso calc R 1 1
C C2 1.10730(10) 1.02328(15) 0.77156(10) 0.0228(3) Uani d . 1 1
H H2A 1.1596 1.0559 0.7399 0.027 Uiso calc R 1 1
C C3 1.00762(10) 1.07148(15) 0.73821(10) 0.0211(3) Uani d . 1 1
H H3A 0.9908 1.1381 0.6833 0.025 Uiso calc R 1 1
C C4 0.93292(9) 1.02150(14) 0.78583(10) 0.0187(2) Uani d . 1 1
H H4A 0.8643 1.0528 0.7644 0.022 Uiso calc R 1 1
C C5 0.96155(9) 0.92381(13) 0.86619(9) 0.0159(2) Uani d . 1 1
C C6 0.88757(9) 0.86558(13) 0.92109(9) 0.0153(2) Uani d . 1 1
C C7 0.90988(9) 0.75117(13) 1.00217(9) 0.0162(2) Uani d . 1 1
H H7A 0.9520 0.7875 1.0681 0.019 Uiso calc R 1 1
H H7B 0.9445 0.6689 0.9789 0.019 Uiso calc R 1 1
C C8 0.80072(9) 0.71273(13) 1.01217(9) 0.0147(2) Uani d . 1 1
H H8A 0.7983 0.6995 1.0862 0.018 Uiso calc R 1 1
C C9 0.76061(9) 0.58201(13) 0.94880(9) 0.0142(2) Uani d . 1 1
C C10 0.68335(9) 0.58700(13) 0.85977(9) 0.0167(2) Uani d . 1 1
H H10A 0.6505 0.6749 0.8388 0.020 Uiso calc R 1 1
C C11 0.65281(9) 0.46572(13) 0.80034(10) 0.0179(2) Uani d . 1 1
H H11A 0.5992 0.4710 0.7401 0.022 Uiso calc R 1 1
C C12 0.70147(9) 0.33741(13) 0.83010(9) 0.0159(2) Uani d . 1 1
C C13 0.77894(10) 0.32974(13) 0.91996(10) 0.0184(2) Uani d . 1 1
H H13A 0.8118 0.2418 0.9409 0.022 Uiso calc R 1 1
C C14 0.80746(9) 0.45060(13) 0.97800(9) 0.0180(2) Uani d . 1 1
H H14A 0.8600 0.4447 1.0391 0.022 Uiso calc R 1 1
C C15 0.65479(9) 0.89184(13) 0.98368(9) 0.0159(2) Uani d . 1 1
C C16 0.60157(10) 0.21507(15) 0.68243(11) 0.0246(3) Uani d . 1 1
H H16A 0.6181 0.2859 0.6337 0.029 Uiso calc R 1 1
H H16B 0.5352 0.2406 0.6977 0.029 Uiso calc R 1 1
C C17 0.59640(12) 0.06844(16) 0.63618(12) 0.0306(3) Uani d . 1 1
H H17A 0.5425 0.0655 0.5728 0.046 Uiso calc R 1 1
H H17B 0.5814 -0.0008 0.6857 0.046 Uiso calc R 1 1
H H17C 0.6620 0.0453 0.6200 0.046 Uiso calc R 1 1

loop_
_atom_site_aniso_label
_atom_site_aniso_U_11
_atom_site_aniso_U_22
_atom_site_aniso_U_33
_atom_site_aniso_U_12
_atom_site_aniso_U_13
_atom_site_aniso_U_23
S1 0.02002(15) 0.01758(16) 0.02402(17) 0.00250(12) 0.01091(12) 0.00250(12)
O1 0.0221(4) 0.0132(4) 0.0194(4) -0.0009(3) 0.0005(3) -0.0023(3)
N1 0.0165(5) 0.0138(5) 0.0194(5) -0.0013(4) 0.0066(4) 0.0001(4)
N2 0.0172(5) 0.0121(5) 0.0197(5) 0.0011(4) 0.0070(4) 0.0016(4)
N3 0.0160(5) 0.0194(6) 0.0208(5) 0.0001(4) 0.0048(4) 0.0000(4)
N4 0.0191(5) 0.0181(6) 0.0301(6) 0.0044(4) 0.0119(5) 0.0068(5)
C1 0.0161(6) 0.0240(7) 0.0258(7) 0.0004(5) 0.0072(5) -0.0014(5)
C2 0.0230(6) 0.0245(7) 0.0236(6) -0.0037(5) 0.0114(5) -0.0013(5)
C3 0.0248(6) 0.0207(6) 0.0180(6) -0.0025(5) 0.0054(5) 0.0018(5)
C4 0.0179(6) 0.0186(6) 0.0193(6) -0.0007(5) 0.0032(4) 0.0007(5)
C5 0.0165(5) 0.0145(6) 0.0171(5) -0.0017(4) 0.0046(4) -0.0023(4)
C6 0.0158(5) 0.0136(6) 0.0165(5) -0.0012(4) 0.0036(4) -0.0016(4)
C7 0.0158(5) 0.0145(6) 0.0179(6) 0.0005(4) 0.0032(4) 0.0004(5)
C8 0.0159(5) 0.0125(6) 0.0162(5) 0.0012(4) 0.0044(4) 0.0006(4)
C9 0.0143(5) 0.0130(6) 0.0163(5) -0.0002(4) 0.0055(4) 0.0007(4)
C10 0.0152(5) 0.0139(6) 0.0206(6) 0.0023(4) 0.0033(4) 0.0012(5)
C11 0.0158(5) 0.0168(6) 0.0193(6) 0.0013(5) 0.0001(4) -0.0005(5)
C12 0.0165(5) 0.0141(6) 0.0181(6) -0.0021(4) 0.0059(4) -0.0010(5)
C13 0.0209(6) 0.0129(6) 0.0204(6) 0.0020(5) 0.0026(5) 0.0025(5)
C14 0.0207(6) 0.0161(6) 0.0154(5) 0.0008(5) 0.0005(4) 0.0022(5)
C15 0.0161(5) 0.0129(6) 0.0188(6) -0.0004(4) 0.0043(4) -0.0032(4)
C16 0.0219(6) 0.0227(7) 0.0254(7) -0.0008(5) -0.0027(5) -0.0057(5)
C17 0.0315(7) 0.0262(8) 0.0311(8) -0.0015(6) 0.0010(6) -0.0125(6)

loop_
_atom_type_symbol
_atom_type_description
_atom_type_scat_dispersion_real
_atom_type_scat_dispersion_imag
_atom_type_scat_source
C C 0.0033 0.0016 'International Tables Vol C Tables 4.2.6.8 and 6.1.1.4'
H H 0.0000 0.0000 'International Tables Vol C Tables 4.2.6.8 and 6.1.1.4'
N N 0.0061 0.0033 'International Tables Vol C Tables 4.2.6.8 and 6.1.1.4'
O O 0.0106 0.0060 'International Tables Vol C Tables 4.2.6.8 and 6.1.1.4'
S S 0.1246 0.1234 'International Tables Vol C Tables 4.2.6.8 and 6.1.1.4'

loop_
_geom_angle_atom_site_label_1
_geom_angle_atom_site_label_2
_geom_angle_atom_site_label_3
_geom_angle
C12 O1 C16 117.61(10)
C6 N1 N2 107.28(10)
C15 N2 N1 119.74(10)
C15 N2 C8 127.98(10)
N1 N2 C8 112.27(9)
C1 N3 C5 117.10(11)
C15 N4 H1N4 118.9(11)
C15 N4 H2N4 119.8(12)
H1N4 N4 H2N4 121.3(16)
N3 C1 C2 123.70(12)
N3 C1 H1A 118.2
C2 C1 H1A 118.2
C1 C2 C3 118.44(12)
C1 C2 H2A 120.8
C3 C2 H2A 120.8
C4 C3 C2 119.40(12)
C4 C3 H3A 120.3
C2 C3 H3A 120.3
C3 C4 C5 118.07(12)
C3 C4 H4A 121.0
C5 C4 H4A 121.0
N3 C5 C4 123.29(11)
N3 C5 C6 114.95(11)
C4 C5 C6 121.75(11)
N1 C6 C5 120.60(11)
N1 C6 C7 114.13(10)
C5 C6 C7 125.17(10)
C6 C7 C8 100.97(9)
C6 C7 H7A 111.6
C8 C7 H7A 111.6
C6 C7 H7B 111.6
C8 C7 H7B 111.6
H7A C7 H7B 109.4
N2 C8 C9 111.92(10)
N2 C8 C7 100.10(9)
C9 C8 C7 111.48(10)
N2 C8 H8A 111.0
C9 C8 H8A 111.0
C7 C8 H8A 111.0
C10 C9 C14 117.94(11)
C10 C9 C8 123.27(11)
C14 C9 C8 118.69(10)
C9 C10 C11 121.48(11)
C9 C10 H10A 119.3
C11 C10 H10A 119.3
C12 C11 C10 119.43(11)
C12 C11 H11A 120.3
C10 C11 H11A 120.3
O1 C12 C11 124.56(11)
O1 C12 C13 115.40(11)
C11 C12 C13 120.03(11)
C14 C13 C12 119.62(11)
C14 C13 H13A 120.2
C12 C13 H13A 120.2
C13 C14 C9 121.48(11)
C13 C14 H14A 119.3
C9 C14 H14A 119.3
N4 C15 N2 115.59(11)
N4 C15 S1 124.18(9)
N2 C15 S1 120.24(9)
O1 C16 C17 107.17(11)
O1 C16 H16A 110.3
C17 C16 H16A 110.3
O1 C16 H16B 110.3
C17 C16 H16B 110.3
H16A C16 H16B 108.5
C16 C17 H17A 109.5
C16 C17 H17B 109.5
H17A C17 H17B 109.5
C16 C17 H17C 109.5
H17A C17 H17C 109.5
H17B C17 H17C 109.5

loop_
_geom_bond_atom_site_label_1
_geom_bond_atom_site_label_2
_geom_bond_distance
S1 C15 1.6822(13)
O1 C12 1.3726(15)
O1 C16 1.4406(15)
N1 C6 1.2889(15)
N1 N2 1.3906(14)
N2 C15 1.3628(15)
N2 C8 1.4756(15)
N3 C1 1.3454(16)
N3 C5 1.3492(16)
N4 C15 1.3341(17)
N4 H1N4 0.925(18)
N4 H2N4 0.825(18)
C1 C2 1.3810(19)
C1 H1A 0.9500
C2 C3 1.3902(19)
C2 H2A 0.9500
C3 C4 1.3871(17)
C3 H3A 0.9500
C4 C5 1.3964(18)
C4 H4A 0.9500
C5 C6 1.4685(16)
C6 C7 1.5056(17)
C7 C8 1.5483(16)
C7 H7A 0.9900
C7 H7B 0.9900
C8 C9 1.5201(17)
C8 H8A 1.0000
C9 C10 1.3878(16)
C9 C14 1.4032(17)
C10 C11 1.3966(17)
C10 H10A 0.9500
C11 C12 1.3885(17)
C11 H11A 0.9500
C12 C13 1.3979(17)
C13 C14 1.3799(18)
C13 H13A 0.9500
C14 H14A 0.9500
C16 C17 1.5069(19)
C16 H16A 0.9900
C16 H16B 0.9900
C17 H17A 0.9800
C17 H17B 0.9800
C17 H17C 0.9800

loop_
_geom_hbond_atom_site_label_D
_geom_hbond_atom_site_label_H
_geom_hbond_atom_site_label_A
_geom_hbond_site_symmetry_A
_geom_hbond_distance_DH
_geom_hbond_distance_HA
_geom_hbond_distance_DA
_geom_hbond_angle_DHA
_geom_hbond_publ_flag
N4 H1N4 S1 3_677 0.925(19) 2.472(19) 3.3803(12) 167.3(15) y
N4 H2N4 O1 1_565 0.825(18) 2.296(18) 3.0604(15) 154.2(17) y
C3 H3A N3 2_756 0.95 2.51 3.4053(18) 156 y
C2 H2A Cg2 2_756 0.95 2.67 3.4401(14) 138 y
C7 H7A Cg1 3_777 0.99 2.69 3.4841(13) 138 y

loop_
_geom_torsion_atom_site_label_1
_geom_torsion_atom_site_label_2
_geom_torsion_atom_site_label_3
_geom_torsion_atom_site_label_4
_geom_torsion
C6 N1 N2 C15 167.71(11)
C6 N1 N2 C8 -13.34(13)
C5 N3 C1 C2 -0.8(2)
N3 C1 C2 C3 0.6(2)
C1 C2 C3 C4 -0.2(2)
C2 C3 C4 C5 0.03(19)
C1 N3 C5 C4 0.56(19)
C1 N3 C5 C6 -179.50(11)
C3 C4 C5 N3 -0.21(19)
C3 C4 C5 C6 179.86(11)
N2 N1 C6 C5 -179.01(10)
N2 N1 C6 C7 -2.46(14)
N3 C5 C6 N1 170.77(11)
C4 C5 C6 N1 -9.29(18)
N3 C5 C6 C7 -5.37(17)
C4 C5 C6 C7 174.57(12)
N1 C6 C7 C8 15.72(14)
C5 C6 C7 C8 -167.92(11)
C15 N2 C8 C9 82.65(15)
N1 N2 C8 C9 -96.19(11)
C15 N2 C8 C7 -159.15(12)
N1 N2 C8 C7 22.01(12)
C6 C7 C8 N2 -20.67(11)
C6 C7 C8 C9 97.86(11)
N2 C8 C9 C10 1.69(16)
C7 C8 C9 C10 -109.50(13)
N2 C8 C9 C14 178.00(10)
C7 C8 C9 C14 66.81(14)
C14 C9 C10 C11 -0.20(18)
C8 C9 C10 C11 176.13(11)
C9 C10 C11 C12 -0.76(18)
C16 O1 C12 C11 -0.39(17)
C16 O1 C12 C13 -179.50(11)
C10 C11 C12 O1 -177.82(11)
C10 C11 C12 C13 1.26(18)
O1 C12 C13 C14 178.37(11)
C11 C12 C13 C14 -0.79(18)
C12 C13 C14 C9 -0.19(19)
C10 C9 C14 C13 0.68(18)
C8 C9 C14 C13 -175.83(11)
N1 N2 C15 N4 1.90(17)
C8 N2 C15 N4 -176.86(11)
N1 N2 C15 S1 -177.84(8)
C8 N2 C15 S1 3.40(17)
C12 O1 C16 C17 177.61(11)
